data_1562329
loop_
_publ_author_name
'Zhang, Mao-Mao'
'Hao, Xiu-Li'
'Xu, Li-Jie'
'Wang, Yong-Hui'
'Wang, Xin'
'Li, Yang-Guang'

_publ_section_title
;
 New organic--inorganic hybrid assemblies based on copper(I) ion,
 bichelate-bridging ligand and Lindqvist-type polyoxometalate
;
_journal_name_full 'Journal of Solid State Chemistry'
_journal_page_first 57
_journal_page_last 66
_journal_paper_doi 10.1016/j.jssc.2014.03.023
_journal_volume 215
_journal_year 2014
_chemical_formula_sum 'C72 H60 Cl Cu3 N18 O19 W6'
_chemical_formula_weight 2810.55
_space_group_IT_number 15
_space_group_name_Hall '-C 2yc'
_space_group_name_H-M_alt 'C 1 2/c 1'
_symmetry_cell_setting monoclinic
_symmetry_space_group_name_H-M 'C 1 2/c 1'
_atom_sites_solution_hydrogens geom
_atom_sites_solution_primary direct
_atom_sites_solution_secondary difmap
_audit_creation_method SHELXL-97
_cell_angle_alpha 90.00
_cell_angle_beta 91.89(3)
_cell_angle_gamma 90.00
_cell_formula_units_Z 4
_cell_length_a 13.400(3)
_cell_length_b 25.214(5)
_cell_length_c 24.064(5)
_cell_measurement_temperature 296(2)
_cell_volume 8126(3)
_computing_cell_refinement PROCESS-AUTO
_computing_data_collection PROCESS-AUTO
_computing_data_reduction CrystalStructure
_computing_structure_refinement 'SHELXL-97 (Sheldrick, 1997)'
_computing_structure_solution 'SHELXS-97 (Sheldrick, 1990)'
_diffrn_ambient_temperature 296(2)
_diffrn_detector_area_resol_mean 0.01
_diffrn_measured_fraction_theta_full 0.998
_diffrn_measured_fraction_theta_max 0.998
_diffrn_measurement_device_type 'Rigaku R-AXIS RAPID IP'
_diffrn_measurement_method Oscillation
_diffrn_radiation_monochromator graphite
_diffrn_radiation_source 'Rotation anode'
_diffrn_radiation_type MoK\a
_diffrn_radiation_wavelength 0.71073
_diffrn_reflns_av_R_equivalents 0.0678
_diffrn_reflns_av_sigmaI/netI 0.0508
_diffrn_reflns_limit_h_max 15
_diffrn_reflns_limit_h_min -15
_diffrn_reflns_limit_k_max 29
_diffrn_reflns_limit_k_min -29
_diffrn_reflns_limit_l_max 28
_diffrn_reflns_limit_l_min -27
_diffrn_reflns_number 31269
_diffrn_reflns_theta_full 25.00
_diffrn_reflns_theta_max 25.00
_diffrn_reflns_theta_min 3.00
_diffrn_standards_decay_% none
_diffrn_standards_interval_count 0
_diffrn_standards_interval_time 0
_diffrn_standards_number 0
_exptl_absorpt_coefficient_mu 9.336
_exptl_absorpt_correction_T_max 0.2332
_exptl_absorpt_correction_T_min 0.1951
_exptl_absorpt_correction_type multi-scan
_exptl_absorpt_process_details 'ABSCOR by T.Higashi    8 March, 1995'
_exptl_crystal_colour orange
_exptl_crystal_density_diffrn 2.297
_exptl_crystal_density_method 'not measured'
_exptl_crystal_description block
_exptl_crystal_F_000 5272
_exptl_crystal_size_max 0.26
_exptl_crystal_size_mid 0.24
_exptl_crystal_size_min 0.22
_refine_diff_density_max 1.487
_refine_diff_density_min -2.557
_refine_diff_density_rms 0.213
_refine_ls_extinction_method none
_refine_ls_goodness_of_fit_ref 1.044
_refine_ls_hydrogen_treatment constr
_refine_ls_matrix_type full
_refine_ls_number_parameters 553
_refine_ls_number_reflns 7138
_refine_ls_number_restraints 18
_refine_ls_restrained_S_all 1.043
_refine_ls_R_factor_all 0.0824
_refine_ls_R_factor_gt 0.0586
_refine_ls_shift/su_max 0.001
_refine_ls_shift/su_mean 0.000
_refine_ls_structure_factor_coef Fsqd
_refine_ls_weighting_details 'calc w=1/[\s^2^(Fo^2^)+(0.0435P)^2^+331.9536P] where P=(Fo^2^+2Fc^2^)/3'
_refine_ls_weighting_scheme calc
_refine_ls_wR_factor_gt 0.1280
_refine_ls_wR_factor_ref 0.1391
_reflns_number_gt 5428
_reflns_number_total 7138
_reflns_threshold_expression >2sigma(I)
_cod_data_source_file JSSC-2014-215-57.cif
_cod_data_source_block 2
_cod_depositor_comments
;
The following automatic conversions were performed:

data item '_symmetry_cell_setting' value 'Monoclinic' was changed to
'monoclinic' in accordance with the built-in table derived from the
CIF Core dictionary named 'cif_core.dic' version 2.4.5 last updated
on 2014-11-21.

Automatic conversion script
Id: cif_fix_values 8369 2020-08-20 11:38:08Z andrius 
;
_cod_original_sg_symbol_H-M C2/c
_cod_database_code 1562329

loop_
_symmetry_equiv_pos_as_xyz
'x, y, z'
'-x, y, -z+1/2'
'x+1/2, y+1/2, z'
'-x+1/2, y+1/2, -z+1/2'
'-x, -y, -z'
'x, -y, z-1/2'
'-x+1/2, -y+1/2, -z'
'x+1/2, -y+1/2, z-1/2'

loop_
_atom_site_label
_atom_site_type_symbol
_atom_site_fract_x
_atom_site_fract_y
_atom_site_fract_z
_atom_site_U_iso_or_equiv
_atom_site_adp_type
_atom_site_occupancy
_atom_site_symmetry_multiplicity
_atom_site_calc_flag
_atom_site_refinement_flags
_atom_site_disorder_assembly
_atom_site_disorder_group
Cu1 Cu 1.0000 -0.44208(14) 0.7500 0.0676(8) Uani 1 2 d S . .
Cu2 Cu 0.97987(16) -0.75078(9) 0.89113(9) 0.0656(6) Uani 1 1 d . . .
W1 W 1.41793(4) -0.42545(2) 0.53107(2) 0.04464(16) Uani 1 1 d . . .
W2 W 1.34749(4) -0.53873(2) 0.47535(2) 0.04043(16) Uani 1 1 d . . .
W3 W 1.49300(4) -0.53715(3) 0.58833(2) 0.05317(19) Uani 1 1 d . . .
O1 O 1.3697(6) -0.5611(4) 0.5509(3) 0.041(2) Uani 1 1 d . . .
O2 O 1.4393(6) -0.4095(3) 0.4541(4) 0.040(2) Uani 1 1 d . . .
O3 O 1.4439(6) -0.5914(3) 0.4551(4) 0.041(2) Uani 1 1 d . . .
O4 O 1.3845(6) -0.5024(4) 0.4086(3) 0.039(2) Uani 1 1 d . . .
O5 O 1.2353(7) -0.5658(4) 0.4575(4) 0.052(2) Uani 1 1 d . . .
O6 O 1.4876(7) -0.5650(4) 0.6539(4) 0.059(3) Uani 1 1 d . . .
O7 O 1.3580(7) -0.3712(4) 0.5534(4) 0.058(3) Uani 1 1 d . . .
O8 O 1.4262(7) -0.4694(4) 0.5963(4) 0.045(2) Uani 1 1 d . . .
O9 O 1.5000 -0.5000 0.5000 0.031(2) Uani 1 2 d S . .
O10 O 1.3112(6) -0.4708(4) 0.5041(3) 0.041(2) Uani 1 1 d . . .
C1 C 0.9913(12) -0.4017(6) 0.6322(6) 0.058(4) Uani 1 1 d . . .
H1A H 0.9326 -0.3844 0.6410 0.070 Uiso 1 1 calc R . .
C2 C 1.0243(14) -0.3991(7) 0.5779(7) 0.065(4) Uani 1 1 d . . .
H2A H 0.9880 -0.3804 0.5508 0.078 Uiso 1 1 calc R . .
C3 C 1.1092(12) -0.4239(7) 0.5654(6) 0.060(4) Uani 1 1 d . . .
H3A H 1.1329 -0.4215 0.5296 0.072 Uiso 1 1 calc R . .
C4 C 1.1601(11) -0.4520(6) 0.6040(5) 0.049(4) Uani 1 1 d . . .
H4A H 1.2177 -0.4701 0.5950 0.059 Uiso 1 1 calc R . .
C5 C 1.1258(10) -0.4537(5) 0.6576(6) 0.044(3) Uani 1 1 d . . .
C6 C 1.1774(9) -0.4830(5) 0.7023(5) 0.036(3) Uani 1 1 d . . .
C7 C 1.2663(11) -0.5103(6) 0.7054(6) 0.053(4) Uani 1 1 d . . .
H7A H 1.3095 -0.5161 0.6766 0.063 Uiso 1 1 calc R . .
C8 C 1.2788(11) -0.5271(6) 0.7587(7) 0.054(4) Uani 1 1 d . . .
H8A H 1.3329 -0.5462 0.7735 0.065 Uiso 1 1 calc R . .
C9 C 1.1812(10) -0.5151(6) 0.8459(6) 0.052(4) Uani 1 1 d . . .
H9A H 1.1777 -0.4796 0.8611 0.062 Uiso 1 1 calc R . .
H9B H 1.2382 -0.5326 0.8638 0.062 Uiso 1 1 calc R . .
C10 C 1.0892(9) -0.5443(5) 0.8605(5) 0.038(3) Uani 1 1 d . . .
C11 C 1.0551(12) -0.5392(7) 0.9139(6) 0.059(4) Uani 1 1 d . . .
H11A H 1.0892 -0.5173 0.9392 0.070 Uiso 1 1 calc R . .
C12 C 0.9724(12) -0.5656(6) 0.9299(6) 0.056(4) Uani 1 1 d . . .
H12A H 0.9499 -0.5608 0.9657 0.068 Uiso 1 1 calc R . .
C13 C 0.9208(10) -0.5998(5) 0.8938(5) 0.042(3) Uani 1 1 d . . .
C14 C 0.9543(11) -0.6042(5) 0.8408(5) 0.047(3) Uani 1 1 d . . .
H14A H 0.9195 -0.6256 0.8153 0.057 Uiso 1 1 calc R . .
C15 C 1.0384(10) -0.5776(5) 0.8240(5) 0.043(3) Uani 1 1 d . . .
H15A H 1.0606 -0.5821 0.7881 0.051 Uiso 1 1 calc R . .
C16 C 0.8319(12) -0.6278(6) 0.9141(6) 0.057(4) Uani 1 1 d . . .
H16A H 0.8492 -0.6437 0.9498 0.068 Uiso 1 1 calc R . .
H16B H 0.7798 -0.6020 0.9199 0.068 Uiso 1 1 calc R . .
C17 C 0.7037(12) -0.6703(9) 0.8492(7) 0.077(6) Uani 1 1 d . . .
H17A H 0.6550 -0.6440 0.8477 0.092 Uiso 1 1 calc R . .
C18 C 0.6993(14) -0.7176(9) 0.8232(7) 0.079(6) Uani 1 1 d . . .
H18A H 0.6465 -0.7300 0.8008 0.094 Uiso 1 1 calc R . .
C19 C 0.7885(11) -0.7445(7) 0.8359(6) 0.054(4) Uani 1 1 d . . .
C20 C 0.8257(14) -0.7955(7) 0.8224(7) 0.067(5) Uani 1 1 d . . .
C21 C 0.774(2) -0.8306(10) 0.7884(9) 0.116(9) Uani 1 1 d . . .
H21 H 0.7128 -0.8213 0.7715 0.139 Uiso 1 1 calc R . .
C22 C 0.816(3) -0.8806(12) 0.7801(13) 0.140(13) Uani 1 1 d . . .
H22A H 0.7819 -0.9049 0.7575 0.168 Uiso 1 1 calc R . .
C23 C 0.902(2) -0.8940(9) 0.8035(11) 0.113(9) Uani 1 1 d . . .
H23A H 0.9286 -0.9279 0.7991 0.136 Uiso 1 1 calc R . .
C24 C 0.9533(17) -0.8552(8) 0.8353(7) 0.084(6) Uani 1 1 d . . .
H24A H 1.0163 -0.8633 0.8503 0.101 Uiso 1 1 calc R . .
C25 C 1.1483(14) -0.7000(7) 0.8211(7) 0.070(5) Uani 1 1 d . . .
H25A H 1.1136 -0.7113 0.7892 0.084 Uiso 1 1 calc R . .
C26 C 1.2349(14) -0.6713(7) 0.8153(7) 0.067(5) Uani 1 1 d . . .
H26A H 1.2590 -0.6641 0.7803 0.080 Uiso 1 1 calc R . .
C27 C 1.2834(13) -0.6540(6) 0.8615(7) 0.066(4) Uani 1 1 d . . .
H27A H 1.3412 -0.6339 0.8585 0.079 Uiso 1 1 calc R . .
C28 C 1.2499(11) -0.6654(6) 0.9117(7) 0.056(4) Uani 1 1 d . . .
H28A H 1.2844 -0.6533 0.9434 0.067 Uiso 1 1 calc R . .
C29 C 1.1636(10) -0.6952(5) 0.9166(5) 0.043(3) Uani 1 1 d . . .
C30 C 1.1243(10) -0.7129(5) 0.9690(6) 0.044(3) Uani 1 1 d . . .
C31 C 1.1597(11) -0.7056(6) 1.0239(6) 0.053(4) Uani 1 1 d . . .
H31A H 1.2152 -0.6862 1.0363 0.064 Uiso 1 1 calc R . .
C32 C 1.0949(11) -0.7332(6) 1.0550(6) 0.054(4) Uani 1 1 d . . .
H32A H 1.0980 -0.7366 1.0935 0.065 Uiso 1 1 calc R . .
C33 C 0.9446(11) -0.7907(6) 1.0347(6) 0.058(4) Uani 1 1 d . . .
H33A H 0.9465 -0.7964 1.0746 0.070 Uiso 1 1 calc R . .
H33B H 0.9551 -0.8247 1.0170 0.070 Uiso 1 1 calc R . .
C34 C 0.8424(11) -0.7696(5) 1.0167(6) 0.045(3) Uani 1 1 d . . .
C35 C 0.8089(10) -0.7223(5) 1.0381(6) 0.045(3) Uani 1 1 d . . .
H35 H 0.8489 -0.7030 1.0630 0.054 Uiso 1 1 calc R . .
C36 C 0.7852(11) -0.7959(5) 0.9780(6) 0.048(3) Uani 1 1 d . . .
H36 H 0.8097 -0.8266 0.9620 0.058 Uiso 1 1 calc R . .
N1 N 1.0431(8) -0.4289(4) 0.6724(5) 0.046(3) Uani 1 1 d . . .
N2 N 1.1351(7) -0.4829(4) 0.7524(4) 0.037(2) Uani 1 1 d . . .
N3 N 1.1989(8) -0.5111(5) 0.7862(5) 0.047(3) Uani 1 1 d . . .
N4 N 0.9161(11) -0.8080(5) 0.8450(5) 0.059(3) Uani 1 1 d . . .
N5 N 0.8448(9) -0.7141(5) 0.8698(5) 0.048(3) Uani 1 1 d . . .
N6 N 0.7931(9) -0.6681(5) 0.8781(5) 0.055(3) Uani 1 1 d . . .
N7 N 1.1119(9) -0.7123(5) 0.8707(5) 0.052(3) Uani 1 1 d . . .
N8 N 1.0430(8) -0.7425(4) 0.9674(4) 0.042(3) Uani 1 1 d . . .
N9 N 1.0257(8) -0.7546(4) 1.0205(5) 0.044(3) Uani 1 1 d . . .
Cl1 Cl 1.5000 -0.6310(8) 0.7500 0.119(7) Uani 0.45 2 d SPU . .
Cl2 Cl 1.0000 -0.3342(10) 0.7500 0.114(8) Uani 0.35 2 d SPU . .
Cl3 Cl 0.452(5) -0.734(3) 0.794(3) 0.14(2) Uani 0.10 1 d PU . .

loop_
_atom_site_aniso_label
_atom_site_aniso_U_11
_atom_site_aniso_U_22
_atom_site_aniso_U_33
_atom_site_aniso_U_23
_atom_site_aniso_U_13
_atom_site_aniso_U_12
Cu1 0.0353(14) 0.126(3) 0.0430(14) 0.000 0.0179(11) 0.000
Cu2 0.0542(13) 0.0761(14) 0.0654(12) -0.0046(10) -0.0122(10) -0.0165(10)
W1 0.0319(3) 0.0525(3) 0.0497(3) 0.0069(3) 0.0036(2) 0.0088(3)
W2 0.0230(3) 0.0523(3) 0.0458(3) 0.0121(2) -0.0014(2) -0.0009(2)
W3 0.0383(3) 0.0733(4) 0.0480(3) 0.0184(3) 0.0036(3) 0.0038(3)
O1 0.021(4) 0.063(6) 0.040(5) 0.024(4) 0.009(4) 0.000(4)
O2 0.036(5) 0.038(5) 0.047(5) 0.008(4) 0.000(4) 0.006(4)
O3 0.031(5) 0.043(5) 0.047(5) 0.001(4) -0.008(4) 0.005(4)
O4 0.029(5) 0.057(5) 0.032(4) 0.011(4) -0.004(3) -0.002(4)
O5 0.030(5) 0.057(6) 0.067(6) 0.013(5) -0.005(4) -0.011(4)
O6 0.046(6) 0.089(8) 0.042(5) 0.028(5) 0.008(4) 0.009(5)
O7 0.039(6) 0.061(6) 0.075(7) 0.003(5) 0.004(5) 0.017(5)
O8 0.035(5) 0.060(6) 0.041(5) 0.005(4) 0.009(4) 0.007(4)
O9 0.016(5) 0.036(6) 0.040(6) 0.011(5) 0.004(4) 0.008(5)
O10 0.021(4) 0.059(6) 0.041(5) 0.013(4) 0.003(4) 0.008(4)
C1 0.052(10) 0.065(10) 0.058(9) 0.000(8) 0.015(7) 0.003(8)
C2 0.075(12) 0.063(10) 0.057(10) 0.013(8) -0.001(9) -0.010(9)
C3 0.051(10) 0.091(12) 0.041(8) 0.010(8) 0.020(7) -0.011(9)
C4 0.047(9) 0.072(10) 0.030(7) -0.004(6) 0.021(6) -0.008(7)
C5 0.041(8) 0.038(7) 0.053(8) -0.008(6) 0.009(6) -0.016(6)
C6 0.024(6) 0.045(7) 0.038(7) -0.009(5) 0.006(5) -0.014(5)
C7 0.050(9) 0.051(8) 0.057(9) -0.002(7) 0.011(7) 0.007(7)
C8 0.040(8) 0.051(9) 0.071(10) -0.001(7) 0.004(7) 0.004(7)
C9 0.037(8) 0.068(10) 0.049(8) -0.002(7) -0.009(6) -0.010(7)
C10 0.029(7) 0.053(8) 0.032(6) 0.012(6) -0.004(5) 0.005(6)
C11 0.056(10) 0.078(11) 0.042(8) -0.007(7) 0.001(7) 0.007(8)
C12 0.068(11) 0.064(10) 0.039(8) -0.003(7) 0.018(7) 0.005(8)
C13 0.039(8) 0.040(7) 0.048(8) 0.014(6) 0.012(6) 0.008(6)
C14 0.050(9) 0.050(8) 0.042(7) 0.002(6) 0.004(6) -0.014(7)
C15 0.036(7) 0.062(9) 0.030(6) 0.006(6) 0.008(5) -0.001(6)
C16 0.060(10) 0.060(9) 0.052(9) 0.013(7) 0.022(7) 0.012(8)
C17 0.035(9) 0.128(17) 0.067(11) 0.048(12) 0.008(8) -0.003(10)
C18 0.055(11) 0.122(17) 0.059(10) 0.021(11) -0.012(8) -0.029(11)
C19 0.042(9) 0.070(10) 0.050(8) 0.019(7) -0.003(7) -0.022(8)
C20 0.074(12) 0.069(11) 0.057(9) 0.008(8) -0.015(8) -0.043(9)
C21 0.14(2) 0.105(18) 0.097(16) -0.016(14) -0.026(15) -0.074(17)
C22 0.17(3) 0.11(2) 0.14(2) -0.035(18) -0.04(2) -0.06(2)
C23 0.16(3) 0.066(14) 0.112(19) -0.023(13) 0.019(18) -0.041(16)
C24 0.110(17) 0.078(13) 0.066(11) 0.002(10) 0.010(11) -0.030(12)
C25 0.071(12) 0.081(12) 0.057(10) -0.010(9) 0.004(9) 0.000(10)
C26 0.070(12) 0.080(12) 0.052(9) 0.014(8) 0.031(9) 0.002(9)
C27 0.062(11) 0.059(10) 0.076(12) 0.010(9) 0.008(9) -0.015(8)
C28 0.042(9) 0.055(9) 0.071(10) -0.006(8) 0.007(7) -0.009(7)
C29 0.040(8) 0.042(7) 0.048(8) -0.001(6) 0.002(6) 0.003(6)
C30 0.030(7) 0.042(7) 0.060(8) -0.005(6) -0.004(6) 0.001(6)
C31 0.044(9) 0.064(9) 0.052(8) -0.012(7) -0.003(7) -0.006(7)
C32 0.042(9) 0.064(10) 0.056(9) 0.003(7) -0.003(7) 0.003(7)
C33 0.055(10) 0.058(9) 0.062(9) 0.025(7) -0.002(8) 0.006(7)
C34 0.047(8) 0.033(7) 0.056(8) 0.015(6) 0.021(7) -0.003(6)
C35 0.038(8) 0.038(7) 0.060(8) 0.013(6) 0.010(6) -0.006(6)
C36 0.059(10) 0.033(7) 0.054(8) -0.001(6) 0.021(7) -0.002(6)
N1 0.035(6) 0.053(7) 0.050(7) 0.003(5) 0.014(5) -0.002(5)
N2 0.023(5) 0.054(6) 0.036(5) -0.002(5) 0.006(4) -0.015(5)
N3 0.026(6) 0.066(8) 0.049(7) 0.000(6) 0.001(5) -0.014(5)
N4 0.072(10) 0.051(8) 0.052(7) 0.000(6) -0.001(7) -0.021(7)
N5 0.048(7) 0.049(7) 0.046(6) 0.011(5) -0.002(5) -0.019(6)
N6 0.045(7) 0.066(8) 0.056(7) 0.022(6) 0.017(6) 0.002(6)
N7 0.049(8) 0.054(7) 0.051(7) -0.007(6) 0.000(6) -0.004(6)
N8 0.030(6) 0.049(6) 0.047(6) 0.004(5) 0.003(5) -0.005(5)
N9 0.031(6) 0.045(6) 0.054(7) 0.005(5) 0.002(5) 0.004(5)
Cl1 0.18(2) 0.092(12) 0.084(11) 0.000 -0.007(12) 0.000
Cl2 0.13(2) 0.104(16) 0.109(17) 0.000 -0.021(15) 0.000
Cl3 0.09(4) 0.17(4) 0.16(4) 0.01(4) -0.03(3) 0.04(3)

loop_
_atom_type_symbol
_atom_type_description
_atom_type_scat_dispersion_real
_atom_type_scat_dispersion_imag
_atom_type_scat_source
C C 0.0033 0.0016 'International Tables Vol C Tables 4.2.6.8 and 6.1.1.4'
H H 0.0000 0.0000 'International Tables Vol C Tables 4.2.6.8 and 6.1.1.4'
N N 0.0061 0.0033 'International Tables Vol C Tables 4.2.6.8 and 6.1.1.4'
O O 0.0106 0.0060 'International Tables Vol C Tables 4.2.6.8 and 6.1.1.4'
W W -0.8490 6.8722 'International Tables Vol C Tables 4.2.6.8 and 6.1.1.4'
Cu Cu 0.3201 1.2651 'International Tables Vol C Tables 4.2.6.8 and 6.1.1.4'
Cl Cl 0.1484 0.1585 'International Tables Vol C Tables 4.2.6.8 and 6.1.1.4'

loop_
_geom_angle_atom_site_label_1
_geom_angle_atom_site_label_2
_geom_angle_atom_site_label_3
_geom_angle
_geom_angle_site_symmetry_1
_geom_angle_site_symmetry_3
N1 Cu1 N1 160.9(7) 2_756 .
N1 Cu1 N2 80.2(4) 2_756 2_756
N1 Cu1 N2 109.5(4) . 2_756
N1 Cu1 N2 109.5(4) 2_756 .
N1 Cu1 N2 80.2(4) . .
N2 Cu1 N2 120.7(6) 2_756 .
N1 Cu1 Cl2 80.4(3) 2_756 .
N1 Cu1 Cl2 80.4(3) . .
N2 Cu1 Cl2 119.7(3) 2_756 .
N2 Cu1 Cl2 119.7(3) . .
N4 Cu2 N8 138.0(5) . .
N4 Cu2 N5 80.3(5) . .
N8 Cu2 N5 121.1(5) . .
N4 Cu2 N7 123.7(5) . .
N8 Cu2 N7 80.4(4) . .
N5 Cu2 N7 118.2(5) . .
O7 W1 O3 103.5(4) . 5_846
O7 W1 O8 102.9(4) . .
O3 W1 O8 87.5(4) 5_846 .
O7 W1 O2 103.0(4) . .
O3 W1 O2 87.0(4) 5_846 .
O8 W1 O2 154.1(4) . .
O7 W1 O10 103.5(4) . .
O3 W1 O10 153.0(4) 5_846 .
O8 W1 O10 87.4(4) . .
O2 W1 O10 86.1(4) . .
O7 W1 O9 179.8(4) . .
O3 W1 O9 76.7(3) 5_846 .
O8 W1 O9 77.3(3) . .
O2 W1 O9 76.8(2) . .
O10 W1 O9 76.4(3) . .
O5 W2 O10 102.6(4) . .
O5 W2 O1 103.3(4) . .
O10 W2 O1 87.4(4) . .
O5 W2 O3 104.8(4) . .
O10 W2 O3 152.6(4) . .
O1 W2 O3 87.3(4) . .
O5 W2 O4 103.3(4) . .
O10 W2 O4 87.2(4) . .
O1 W2 O4 153.3(3) . .
O3 W2 O4 85.6(4) . .
O5 W2 O9 178.9(3) . .
O10 W2 O9 76.3(2) . .
O1 W2 O9 76.9(2) . .
O3 W2 O9 76.3(3) . .
O4 W2 O9 76.4(2) . .
O6 W3 O4 103.7(4) . 5_846
O6 W3 O2 103.5(4) . 5_846
O4 W3 O2 88.0(4) 5_846 5_846
O6 W3 O8 103.5(4) . .
O4 W3 O8 86.3(4) 5_846 .
O2 W3 O8 153.0(3) 5_846 .
O6 W3 O1 103.6(4) . .
O4 W3 O1 152.7(3) 5_846 .
O2 W3 O1 86.9(4) 5_846 .
O8 W3 O1 86.1(4) . .
O6 W3 O9 179.8(4) . .
O4 W3 O9 76.4(2) 5_846 .
O2 W3 O9 76.3(2) 5_846 .
O8 W3 O9 76.6(2) . .
O1 W3 O9 76.2(2) . .
W2 O1 W3 116.7(4) . .
W1 O2 W3 116.8(4) . 5_846
W1 O3 W2 117.1(4) 5_846 .
W3 O4 W2 117.3(4) 5_846 .
W1 O8 W3 116.2(4) . .
W1 O9 W1 180.00(3) 5_846 .
W1 O9 W2 89.97(2) 5_846 .
W1 O9 W2 90.03(2) . .
W1 O9 W2 90.03(2) 5_846 5_846
W1 O9 W2 89.97(2) . 5_846
W2 O9 W2 180.00(3) . 5_846
W1 O9 W3 90.12(3) 5_846 .
W1 O9 W3 89.88(3) . .
W2 O9 W3 90.14(3) . .
W2 O9 W3 89.86(3) 5_846 .
W1 O9 W3 89.88(3) 5_846 5_846
W1 O9 W3 90.12(3) . 5_846
W2 O9 W3 89.86(3) . 5_846
W2 O9 W3 90.14(3) 5_846 5_846
W3 O9 W3 180.00(3) . 5_846
W2 O10 W1 117.3(4) . .
N1 C1 C2 121.4(15) . .
N1 C1 H1A 119.3 . .
C2 C1 H1A 119.3 . .
C3 C2 C1 119.1(16) . .
C3 C2 H2A 120.5 . .
C1 C2 H2A 120.5 . .
C4 C3 C2 120.5(14) . .
C4 C3 H3A 119.7 . .
C2 C3 H3A 119.7 . .
C3 C4 C5 119.2(14) . .
C3 C4 H4A 120.4 . .
C5 C4 H4A 120.4 . .
N1 C5 C4 122.6(14) . .
N1 C5 C6 114.7(12) . .
C4 C5 C6 122.7(13) . .
N2 C6 C7 109.9(12) . .
N2 C6 C5 117.1(12) . .
C7 C6 C5 132.9(12) . .
C8 C7 C6 106.7(13) . .
C8 C7 H7A 126.6 . .
C6 C7 H7A 126.6 . .
N3 C8 C7 107.3(13) . .
N3 C8 H8A 126.4 . .
C7 C8 H8A 126.4 . .
N3 C9 C10 115.3(11) . .
N3 C9 H9A 108.5 . .
C10 C9 H9A 108.5 . .
N3 C9 H9B 108.5 . .
C10 C9 H9B 108.5 . .
H9A C9 H9B 107.5 . .
C15 C10 C11 118.5(13) . .
C15 C10 C9 123.1(11) . .
C11 C10 C9 118.3(13) . .
C12 C11 C10 120.9(14) . .
C12 C11 H11A 119.5 . .
C10 C11 H11A 119.5 . .
C11 C12 C13 121.3(13) . .
C11 C12 H12A 119.3 . .
C13 C12 H12A 119.3 . .
C14 C13 C12 117.4(13) . .
C14 C13 C16 124.0(13) . .
C12 C13 C16 118.6(13) . .
C13 C14 C15 121.8(13) . .
C13 C14 H14A 119.1 . .
C15 C14 H14A 119.1 . .
C10 C15 C14 120.0(12) . .
C10 C15 H15A 120.0 . .
C14 C15 H15A 120.0 . .
N6 C16 C13 115.0(12) . .
N6 C16 H16A 108.5 . .
C13 C16 H16A 108.5 . .
N6 C16 H16B 108.5 . .
C13 C16 H16B 108.5 . .
H16A C16 H16B 107.5 . .
C18 C17 N6 107.2(17) . .
C18 C17 H17A 126.4 . .
N6 C17 H17A 126.4 . .
C17 C18 C19 107.8(16) . .
C17 C18 H18A 126.1 . .
C19 C18 H18A 126.1 . .
N5 C19 C18 108.4(16) . .
N5 C19 C20 117.6(14) . .
C18 C19 C20 133.9(16) . .
N4 C20 C21 121(2) . .
N4 C20 C19 115.9(13) . .
C21 C20 C19 123(2) . .
C20 C21 C22 118(3) . .
C20 C21 H21 121.2 . .
C22 C21 H21 121.2 . .
C23 C22 C21 122(2) . .
C23 C22 H22A 119.1 . .
C21 C22 H22A 119.1 . .
C22 C23 C24 117(3) . .
C22 C23 H23A 121.4 . .
C24 C23 H23A 121.4 . .
N4 C24 C23 123(2) . .
N4 C24 H24A 118.4 . .
C23 C24 H24A 118.4 . .
N7 C25 C26 123.1(16) . .
N7 C25 H25A 118.4 . .
C26 C25 H25A 118.4 . .
C27 C26 C25 118.2(15) . .
C27 C26 H26A 120.9 . .
C25 C26 H26A 120.9 . .
C28 C27 C26 120.8(16) . .
C28 C27 H27A 119.6 . .
C26 C27 H27A 119.6 . .
C27 C28 C29 120.0(15) . .
C27 C28 H28A 120.0 . .
C29 C28 H28A 120.0 . .
N7 C29 C28 120.6(13) . .
N7 C29 C30 114.8(12) . .
C28 C29 C30 124.5(13) . .
N8 C30 C31 110.8(13) . .
N8 C30 C29 118.0(12) . .
C31 C30 C29 131.1(13) . .
C32 C31 C30 104.5(13) . .
C32 C31 H31A 127.8 . .
C30 C31 H31A 127.8 . .
N9 C32 C31 107.9(13) . .
N9 C32 H32A 126.0 . .
C31 C32 H32A 126.0 . .
N9 C33 C34 112.5(11) . .
N9 C33 H33A 109.1 . .
C34 C33 H33A 109.1 . .
N9 C33 H33B 109.1 . .
C34 C33 H33B 109.1 . .
H33A C33 H33B 107.8 . .
C36 C34 C35 119.6(14) . .
C36 C34 C33 120.4(13) . .
C35 C34 C33 119.9(14) . .
C34 C35 C36 119.2(13) . 7_637
C34 C35 H35 120.4 . .
C36 C35 H35 120.4 7_637 .
C34 C36 C35 121.1(13) . 7_637
C34 C36 H36 119.5 . .
C35 C36 H36 119.5 7_637 .
C5 N1 C1 117.2(12) . .
C5 N1 Cu1 116.1(9) . .
C1 N1 Cu1 126.3(10) . .
C6 N2 N3 105.0(10) . .
C6 N2 Cu1 111.5(8) . .
N3 N2 Cu1 143.5(8) . .
C8 N3 N2 111.1(11) . .
C8 N3 C9 128.3(13) . .
N2 N3 C9 120.2(11) . .
C24 N4 C20 118.8(16) . .
C24 N4 Cu2 126.6(14) . .
C20 N4 Cu2 114.6(11) . .
C19 N5 N6 107.3(13) . .
C19 N5 Cu2 111.4(11) . .
N6 N5 Cu2 141.3(9) . .
C17 N6 N5 109.4(15) . .
C17 N6 C16 129.5(16) . .
N5 N6 C16 121.1(12) . .
C25 N7 C29 117.3(13) . .
C25 N7 Cu2 130.8(11) . .
C29 N7 Cu2 111.7(9) . .
C30 N8 N9 105.6(11) . .
C30 N8 Cu2 114.1(9) . .
N9 N8 Cu2 140.1(9) . .
C32 N9 N8 111.2(11) . .
C32 N9 C33 127.5(12) . .
N8 N9 C33 121.0(11) . .

loop_
_geom_bond_atom_site_label_1
_geom_bond_atom_site_label_2
_geom_bond_distance
_geom_bond_site_symmetry_2
Cu1 N1 2.001(11) 2_756
Cu1 N1 2.001(11) .
Cu1 N2 2.082(11) 2_756
Cu1 N2 2.082(11) .
Cu1 Cl2 2.72(3) .
Cu2 N4 1.996(12) .
Cu2 N8 2.007(11) .
Cu2 N5 2.081(13) .
Cu2 N7 2.090(12) .
W1 O7 1.683(10) .
W1 O3 1.917(8) 5_846
W1 O8 1.922(9) .
W1 O2 1.926(8) .
W1 O10 1.927(9) .
W1 O9 2.3143(7) .
W2 O5 1.695(9) .
W2 O10 1.916(9) .
W2 O1 1.918(8) .
W2 O3 1.926(8) .
W2 O4 1.928(8) .
W2 O9 2.3242(7) .
W3 O6 1.731(9) .
W3 O4 1.920(8) 5_846
W3 O2 1.933(8) 5_846
W3 O8 1.941(9) .
W3 O1 1.951(8) .
W3 O9 2.3275(7) .
O2 W3 1.933(8) 5_846
O3 W1 1.917(8) 5_846
O4 W3 1.920(8) 5_846
O9 W1 2.3143(7) 5_846
O9 W2 2.3242(7) 5_846
O9 W3 2.3275(7) 5_846
C1 N1 1.359(19) .
C1 C2 1.39(2) .
C1 H1A 0.9300 .
C2 C3 1.34(2) .
C2 H2A 0.9300 .
C3 C4 1.34(2) .
C3 H3A 0.9300 .
C4 C5 1.383(17) .
C4 H4A 0.9300 .
C5 N1 1.332(17) .
C5 C6 1.460(19) .
C6 N2 1.349(15) .
C6 C7 1.376(19) .
C7 C8 1.36(2) .
C7 H7A 0.9300 .
C8 N3 1.340(18) .
C8 H8A 0.9300 .
C9 N3 1.468(17) .
C9 C10 1.489(18) .
C9 H9A 0.9700 .
C9 H9B 0.9700 .
C10 C15 1.377(18) .
C10 C11 1.384(19) .
C11 C12 1.36(2) .
C11 H11A 0.9300 .
C12 C13 1.39(2) .
C12 H12A 0.9300 .
C13 C14 1.372(18) .
C13 C16 1.481(19) .
C14 C15 1.383(18) .
C14 H14A 0.9300 .
C15 H15A 0.9300 .
C16 N6 1.42(2) .
C16 H16A 0.9700 .
C16 H16B 0.9700 .
C17 C18 1.35(3) .
C17 N6 1.37(2) .
C17 H17A 0.9300 .
C18 C19 1.40(2) .
C18 H18A 0.9300 .
C19 N5 1.336(18) .
C19 C20 1.42(2) .
C20 N4 1.35(2) .
C20 C21 1.38(2) .
C21 C22 1.40(4) .
C21 H21 0.9300 .
C22 C23 1.31(4) .
C22 H22A 0.9300 .
C23 C24 1.41(3) .
C23 H23A 0.9300 .
C24 N4 1.31(2) .
C24 H24A 0.9300 .
C25 N7 1.34(2) .
C25 C26 1.38(2) .
C25 H25A 0.9300 .
C26 C27 1.34(2) .
C26 H26A 0.9300 .
C27 C28 1.33(2) .
C27 H27A 0.9300 .
C28 C29 1.388(19) .
C28 H28A 0.9300 .
C29 N7 1.355(17) .
C29 C30 1.453(19) .
C30 N8 1.321(16) .
C30 C31 1.400(19) .
C31 C32 1.36(2) .
C31 H31A 0.9300 .
C32 N9 1.338(18) .
C32 H32A 0.9300 .
C33 N9 1.467(18) .
C33 C34 1.52(2) .
C33 H33A 0.9700 .
C33 H33B 0.9700 .
C34 C36 1.36(2) .
C34 C35 1.378(19) .
C35 C36 1.38(2) 7_637
C35 H35 0.9300 .
C36 C35 1.38(2) 7_637
C36 H36 0.9300 .
N2 N3 1.360(15) .
N5 N6 1.370(17) .
N8 N9 1.340(14) .
